data_7118687
loop_
_publ_author_name
'Comanescu, Cezar C.'
'Iluc, Vlad M.'

_publ_section_title
;
 E-H (E = B, Si, Ge) bond activation of pinacolborane, silanes, and
 germanes by nucleophilic palladium carbene complexes.
;
_journal_issue 58
_journal_name_full 'Chemical communications (Cambridge, England)'
_journal_page_first 9048
_journal_page_last 9051
_journal_paper_doi 10.1039/c5cc09468b
_journal_volume 52
_journal_year 2016
_chemical_formula_sum 'C48 H64 P2 Pd Si'
_chemical_formula_weight 837.42
_chemical_name_systematic
; 
 ? 
;
_space_group_IT_number 14
_symmetry_cell_setting monoclinic
_symmetry_space_group_name_Hall '-P 2ybc'
_symmetry_space_group_name_H-M 'P 1 21/c 1'
_atom_sites_solution_hydrogens geom
_atom_sites_solution_primary direct
_atom_sites_solution_secondary difmap
_audit_creation_method SHELXL-97
_audit_update_record
;
2015-11-12 deposited with the CCDC.
2016-02-02 downloaded from the CCDC.
;
_cell_angle_alpha 90.00
_cell_angle_beta 97.666(3)
_cell_angle_gamma 90.00
_cell_formula_units_Z 4
_cell_length_a 11.401(2)
_cell_length_b 12.592(2)
_cell_length_c 30.423(5)
_cell_measurement_temperature 120(2)
_cell_volume 4328.5(12)
_computing_structure_refinement 'SHELXL-97 (Sheldrick, 1997)'
_computing_structure_solution 'SHELXS-97 (Sheldrick, 1990)'
_diffrn_ambient_temperature 120(2)
_diffrn_measured_fraction_theta_full 1.000
_diffrn_measured_fraction_theta_max 0.998
_diffrn_measurement_device_type 'Bruker APEX-II'
_diffrn_radiation_monochromator graphite
_diffrn_radiation_source 'fine-focus sealed tube'
_diffrn_radiation_type MoK\a
_diffrn_radiation_wavelength 0.71073
_diffrn_reflns_av_R_equivalents 0.0937
_diffrn_reflns_av_sigmaI/netI 0.0466
_diffrn_reflns_limit_h_max 15
_diffrn_reflns_limit_h_min -15
_diffrn_reflns_limit_k_max 16
_diffrn_reflns_limit_k_min -16
_diffrn_reflns_limit_l_max 40
_diffrn_reflns_limit_l_min -40
_diffrn_reflns_number 126183
_diffrn_reflns_theta_full 25.00
_diffrn_reflns_theta_max 28.37
_diffrn_reflns_theta_min 1.35
_exptl_absorpt_coefficient_mu 0.562
_exptl_absorpt_correction_T_max 0.7457
_exptl_absorpt_correction_T_min 0.6854
_exptl_absorpt_correction_type multi-scan
_exptl_absorpt_process_details 'Bruker AXS area detector scaling and absorption correction'
_exptl_crystal_density_diffrn 1.285
_exptl_crystal_density_method 'not measured'
_exptl_crystal_description block
_exptl_crystal_F_000 1768
_exptl_crystal_size_max 0.11
_exptl_crystal_size_mid 0.10
_exptl_crystal_size_min 0.09
_refine_diff_density_max 1.455
_refine_diff_density_min -0.960
_refine_diff_density_rms 0.101
_refine_ls_extinction_method none
_refine_ls_goodness_of_fit_ref 1.066
_refine_ls_hydrogen_treatment constr
_refine_ls_matrix_type full
_refine_ls_number_parameters 527
_refine_ls_number_reflns 10820
_refine_ls_number_restraints 60
_refine_ls_restrained_S_all 1.064
_refine_ls_R_factor_all 0.0684
_refine_ls_R_factor_gt 0.0412
_refine_ls_shift/su_max 0.001
_refine_ls_shift/su_mean 0.000
_refine_ls_structure_factor_coef Fsqd
_refine_ls_weighting_details 'calc w=1/[\s^2^(Fo^2^)+(0.0388P)^2^+5.1335P] where P=(Fo^2^+2Fc^2^)/3'
_refine_ls_weighting_scheme calc
_refine_ls_wR_factor_gt 0.0852
_refine_ls_wR_factor_ref 0.0983
_reflns_number_gt 8147
_reflns_number_total 10820
_reflns_threshold_expression >2sigma(I)
_cod_data_source_file c5cc09468b3.cif
_cod_data_source_block cc243
_cod_depositor_comments 'Adding full bibliography for 7118684--7118692.cif.'
_cod_original_cell_volume 4328.5(13)
_cod_original_sg_symbol_H-M P2(1)/c
_cod_database_code 7118687

loop_
_symmetry_equiv_pos_as_xyz
'x, y, z'
'-x, y+1/2, -z+1/2'
'-x, -y, -z'
'x, -y-1/2, z-1/2'

loop_
_atom_site_label
_atom_site_type_symbol
_atom_site_fract_x
_atom_site_fract_y
_atom_site_fract_z
_atom_site_U_iso_or_equiv
_atom_site_adp_type
_atom_site_occupancy
_atom_site_symmetry_multiplicity
_atom_site_calc_flag
_atom_site_refinement_flags
_atom_site_disorder_assembly
_atom_site_disorder_group
C C 1.0992(2) 0.6051(2) 0.39512(9) 0.0195(6) Uani 1 1 d . . .
H H 1.1415 0.5466 0.4130 0.023 Uiso 1 1 calc R . .
Pd Pd 0.930309(18) 0.538248(16) 0.367939(7) 0.01569(6) Uani 1 1 d . . .
Si Si 0.75463(7) 0.42896(6) 0.35192(2) 0.01697(15) Uani 1 1 d . . .
C21 C 1.0950(3) 0.6955(2) 0.42711(10) 0.0231(6) Uani 1 1 d . . .
C22 C 0.9875(2) 0.7440(2) 0.43210(9) 0.0184(5) Uani 1 1 d . . .
C23 C 0.9867(3) 0.8354(2) 0.45866(10) 0.0273(7) Uani 1 1 d . . .
H23 H 0.9142 0.8709 0.4608 0.033 Uiso 1 1 calc R . .
C24 C 1.0902(3) 0.8736(3) 0.48146(10) 0.0322(7) Uani 1 1 d . . .
H24 H 1.0896 0.9367 0.4985 0.039 Uiso 1 1 calc R . .
C25 C 1.1954(3) 0.8201(3) 0.47963(10) 0.0311(7) Uani 1 1 d . . .
H25 H 1.2659 0.8437 0.4971 0.037 Uiso 1 1 calc R . .
C26 C 1.1982(3) 0.7332(3) 0.45269(10) 0.0290(7) Uani 1 1 d . . .
H26 H 1.2712 0.6979 0.4513 0.035 Uiso 1 1 calc R . .
C31 C 1.0080(2) 0.4418(2) 0.26257(9) 0.0200(6) Uani 1 1 d . . .
H31 H 1.0807 0.4237 0.2490 0.024 Uiso 1 1 calc R . .
C32 C 1.1178(2) 0.3217(2) 0.34024(9) 0.0212(6) Uani 1 1 d . . .
H32 H 1.0522 0.2685 0.3376 0.025 Uiso 1 1 calc R . .
C33 C 0.9184(3) 0.3548(2) 0.24965(10) 0.0251(6) Uani 1 1 d . . .
H33A H 0.8438 0.3725 0.2606 0.038 Uiso 1 1 calc R . .
H33B H 0.9486 0.2874 0.2627 0.038 Uiso 1 1 calc R . .
H33C H 0.9048 0.3482 0.2173 0.038 Uiso 1 1 calc R . .
C81 C 0.2131(10) 0.0087(9) 0.3894(4) 0.055(3) Uani 0.523(10) 1 d PU A 2
H81A H 0.1949 0.0818 0.3797 0.083 Uiso 0.523(10) 1 calc PR A 2
H81B H 0.1851 -0.0033 0.4181 0.083 Uiso 0.523(10) 1 calc PR A 2
H81C H 0.1737 -0.0410 0.3675 0.083 Uiso 0.523(10) 1 calc PR A 2
C83 C 0.3965(11) 0.0651(10) 0.4316(4) 0.085(4) Uani 0.523(10) 1 d PU A 2
H83A H 0.3527 0.0530 0.4572 0.102 Uiso 0.523(10) 1 calc PR A 2
H83B H 0.3831 0.1395 0.4217 0.102 Uiso 0.523(10) 1 calc PR A 2
C85 C 0.6173(10) 0.0540(10) 0.4139(4) 0.077(3) Uani 0.523(10) 1 d PU A 2
H85A H 0.6974 0.0503 0.4301 0.116 Uiso 0.523(10) 1 calc PR A 2
H85B H 0.6073 0.1214 0.3977 0.116 Uiso 0.523(10) 1 calc PR A 2
H85C H 0.6053 -0.0051 0.3928 0.116 Uiso 0.523(10) 1 calc PR A 2
C84 C 0.5284(9) 0.0470(9) 0.4459(4) 0.078(3) Uani 0.523(10) 1 d PU A 2
H84A H 0.5535 0.0985 0.4700 0.093 Uiso 0.523(10) 1 calc PR A 2
H84B H 0.5366 -0.0245 0.4595 0.093 Uiso 0.523(10) 1 calc PR A 2
C82 C 0.3512(7) -0.0094(7) 0.3944(3) 0.048(2) Uani 0.523(10) 1 d PU A 2
H82A H 0.3718 -0.0840 0.4022 0.058 Uiso 0.523(10) 1 calc PR A 2
H82B H 0.3833 0.0093 0.3667 0.058 Uiso 0.523(10) 1 calc PR A 2
C91 C 0.2253(9) 0.0030(8) 0.3774(3) 0.038(2) Uani 0.477(10) 1 d PU A 1
H91A H 0.1702 -0.0437 0.3903 0.057 Uiso 0.477(10) 1 calc PR A 1
H91B H 0.2498 -0.0308 0.3511 0.057 Uiso 0.477(10) 1 calc PR A 1
H91C H 0.1861 0.0707 0.3690 0.057 Uiso 0.477(10) 1 calc PR A 1
C92 C 0.3348(15) 0.0233(14) 0.4117(6) 0.105(5) Uani 0.477(10) 1 d PU A 1
H92A H 0.3055 0.0497 0.4389 0.126 Uiso 0.477(10) 1 calc PR A 1
H92B H 0.3717 -0.0467 0.4192 0.126 Uiso 0.477(10) 1 calc PR A 1
C93 C 0.4256(10) 0.0919(10) 0.4032(4) 0.077(4) Uani 0.477(10) 1 d PU A 1
H93A H 0.3987 0.1613 0.4134 0.092 Uiso 0.477(10) 1 calc PR A 1
H93B H 0.4139 0.0964 0.3704 0.092 Uiso 0.477(10) 1 calc PR A 1
C94 C 0.5526(14) 0.0989(13) 0.4138(5) 0.104(5) Uani 0.477(10) 1 d PU A 1
H94A H 0.5718 0.1570 0.4356 0.125 Uiso 0.477(10) 1 calc PR A 1
H94B H 0.5866 0.1179 0.3866 0.125 Uiso 0.477(10) 1 calc PR A 1
C95 C 0.6095(10) -0.0002(9) 0.4324(4) 0.064(3) Uani 0.477(10) 1 d PU A 1
H95A H 0.6019 -0.0554 0.4095 0.076 Uiso 0.477(10) 1 calc PR A 1
H95B H 0.5708 -0.0239 0.4576 0.076 Uiso 0.477(10) 1 calc PR A 1
H95C H 0.6935 0.0132 0.4424 0.076 Uiso 0.477(10) 1 calc PR A 1
C34 C 0.9649(3) 0.5501(2) 0.24422(10) 0.0263(6) Uani 1 1 d . . .
H34A H 1.0294 0.6018 0.2497 0.039 Uiso 1 1 calc R . .
H34B H 0.8980 0.5735 0.2590 0.039 Uiso 1 1 calc R . .
H34C H 0.9396 0.5442 0.2122 0.039 Uiso 1 1 calc R . .
C35 C 1.1716(3) 0.3263(2) 0.38907(10) 0.0276(7) Uani 1 1 d . . .
H35A H 1.1948 0.2547 0.3994 0.041 Uiso 1 1 calc R . .
H35B H 1.1130 0.3547 0.4068 0.041 Uiso 1 1 calc R . .
H35C H 1.2414 0.3725 0.3923 0.041 Uiso 1 1 calc R . .
C36 C 1.2105(3) 0.2825(2) 0.31182(11) 0.0307(7) Uani 1 1 d . . .
H36A H 1.2378 0.2116 0.3218 0.046 Uiso 1 1 calc R . .
H36B H 1.2778 0.3317 0.3148 0.046 Uiso 1 1 calc R . .
H36C H 1.1751 0.2792 0.2807 0.046 Uiso 1 1 calc R . .
C41 C 0.7763(2) 0.6379(2) 0.45357(9) 0.0193(6) Uani 1 1 d . . .
H41 H 0.7040 0.5978 0.4408 0.023 Uiso 1 1 calc R . .
C42 C 0.7718(3) 0.7746(2) 0.37395(10) 0.0227(6) Uani 1 1 d . . .
H42 H 0.7734 0.8404 0.3924 0.027 Uiso 1 1 calc R . .
C43 C 0.8521(3) 0.5611(2) 0.48422(10) 0.0276(7) Uani 1 1 d . . .
H43A H 0.8069 0.5362 0.5074 0.041 Uiso 1 1 calc R . .
H43B H 0.9237 0.5976 0.4979 0.041 Uiso 1 1 calc R . .
H43C H 0.8743 0.5003 0.4670 0.041 Uiso 1 1 calc R . .
C44 C 0.7339(3) 0.7310(3) 0.47981(10) 0.0296(7) Uani 1 1 d . . .
H44A H 0.8019 0.7638 0.4979 0.044 Uiso 1 1 calc R . .
H44B H 0.6780 0.7049 0.4992 0.044 Uiso 1 1 calc R . .
H44C H 0.6946 0.7837 0.4592 0.044 Uiso 1 1 calc R . .
C45 C 0.6423(3) 0.7437(2) 0.36029(10) 0.0283(7) Uani 1 1 d . . .
H45A H 0.6048 0.7296 0.3869 0.042 Uiso 1 1 calc R . .
H45B H 0.6384 0.6798 0.3418 0.042 Uiso 1 1 calc R . .
H45C H 0.6008 0.8020 0.3435 0.042 Uiso 1 1 calc R . .
C46 C 0.8332(3) 0.7994(3) 0.33322(10) 0.0306(7) Uani 1 1 d . . .
H46A H 0.9160 0.8183 0.3428 0.046 Uiso 1 1 calc R . .
H46B H 0.7929 0.8590 0.3169 0.046 Uiso 1 1 calc R . .
H46C H 0.8298 0.7368 0.3140 0.046 Uiso 1 1 calc R . .
C51 C 0.8078(2) 0.2854(2) 0.35759(9) 0.0190(6) Uani 1 1 d . . .
C52 C 0.8829(2) 0.2563(2) 0.39621(10) 0.0226(6) Uani 1 1 d . . .
H52 H 0.9034 0.3081 0.4186 0.027 Uiso 1 1 calc R . .
C53 C 0.9278(3) 0.1545(2) 0.40246(10) 0.0282(7) Uani 1 1 d . . .
H53 H 0.9780 0.1374 0.4290 0.034 Uiso 1 1 calc R . .
C54 C 0.9000(3) 0.0775(2) 0.37038(11) 0.0301(7) Uani 1 1 d . . .
H54 H 0.9305 0.0076 0.3747 0.036 Uiso 1 1 calc R . .
C55 C 0.8274(3) 0.1038(2) 0.33195(11) 0.0296(7) Uani 1 1 d . . .
H55 H 0.8082 0.0518 0.3095 0.036 Uiso 1 1 calc R . .
C56 C 0.7821(3) 0.2062(2) 0.32586(9) 0.0231(6) Uani 1 1 d . . .
H56 H 0.7321 0.2225 0.2992 0.028 Uiso 1 1 calc R . .
C61 C 0.6518(2) 0.4422(2) 0.29727(9) 0.0205(6) Uani 1 1 d . . .
C62 C 0.5595(2) 0.3703(2) 0.28566(9) 0.0234(6) Uani 1 1 d . . .
H62 H 0.5513 0.3114 0.3045 0.028 Uiso 1 1 calc R . .
C63 C 0.4796(3) 0.3825(3) 0.24755(10) 0.0267(7) Uani 1 1 d . . .
H63 H 0.4187 0.3316 0.2402 0.032 Uiso 1 1 calc R . .
C64 C 0.4884(3) 0.4688(3) 0.22012(10) 0.0300(7) Uani 1 1 d . . .
H64 H 0.4334 0.4775 0.1940 0.036 Uiso 1 1 calc R . .
C65 C 0.5774(3) 0.5420(3) 0.23074(10) 0.0279(6) Uani 1 1 d . . .
H65 H 0.5837 0.6016 0.2121 0.034 Uiso 1 1 calc R . .
C66 C 0.6578(3) 0.5285(2) 0.26888(9) 0.0230(6) Uani 1 1 d . . .
H66 H 0.7188 0.5797 0.2758 0.028 Uiso 1 1 calc R . .
C71 C 0.6376(2) 0.4325(2) 0.39180(9) 0.0183(5) Uani 1 1 d . . .
C72 C 0.6472(3) 0.3766(2) 0.43181(9) 0.0232(6) Uani 1 1 d . . .
H72 H 0.7148 0.3332 0.4401 0.028 Uiso 1 1 calc R . .
C73 C 0.5607(3) 0.3829(3) 0.45988(10) 0.0303(7) Uani 1 1 d . . .
H73 H 0.5692 0.3433 0.4867 0.036 Uiso 1 1 calc R . .
C74 C 0.4626(3) 0.4464(3) 0.44901(10) 0.0291(7) Uani 1 1 d . . .
H74 H 0.4045 0.4520 0.4686 0.035 Uiso 1 1 calc R . .
C75 C 0.4495(3) 0.5017(2) 0.40955(10) 0.0241(6) Uani 1 1 d . . .
H75 H 0.3819 0.5453 0.4017 0.029 Uiso 1 1 calc R . .
C76 C 0.5349(2) 0.4937(2) 0.38133(9) 0.0207(6) Uani 1 1 d . . .
H76 H 0.5235 0.5309 0.3539 0.025 Uiso 1 1 calc R . .
P1 P 1.05226(6) 0.45229(6) 0.32326(2) 0.01644(14) Uani 1 1 d . . .
P2 P 0.85747(6) 0.67189(6) 0.40682(2) 0.01621(14) Uani 1 1 d . . .
C11 C 1.1729(2) 0.6267(2) 0.35802(9) 0.0199(6) Uani 1 1 d . . .
C12 C 1.1744(2) 0.5472(2) 0.32543(9) 0.0185(5) Uani 1 1 d . . .
C13 C 1.2555(2) 0.5515(2) 0.29512(9) 0.0218(6) Uani 1 1 d . . .
H13 H 1.2604 0.4943 0.2751 0.026 Uiso 1 1 calc R . .
C14 C 1.3296(3) 0.6392(3) 0.29408(10) 0.0265(7) Uani 1 1 d . . .
H14 H 1.3859 0.6418 0.2737 0.032 Uiso 1 1 calc R . .
C15 C 1.3200(3) 0.7223(2) 0.32294(10) 0.0260(7) Uani 1 1 d . . .
H15 H 1.3661 0.7846 0.3210 0.031 Uiso 1 1 calc R . .
C16 C 1.2441(2) 0.7159(2) 0.35478(10) 0.0242(6) Uani 1 1 d . . .
H16 H 1.2404 0.7733 0.3748 0.029 Uiso 1 1 calc R . .

loop_
_atom_site_aniso_label
_atom_site_aniso_U_11
_atom_site_aniso_U_22
_atom_site_aniso_U_33
_atom_site_aniso_U_23
_atom_site_aniso_U_13
_atom_site_aniso_U_12
C 0.0171(13) 0.0220(14) 0.0181(13) 0.0004(11) -0.0020(10) 0.0012(11)
Pd 0.01546(10) 0.01617(10) 0.01569(10) -0.00402(9) 0.00304(7) -0.00131(8)
Si 0.0178(4) 0.0164(4) 0.0164(4) -0.0003(3) 0.0011(3) -0.0005(3)
C21 0.0249(15) 0.0204(14) 0.0240(15) -0.0047(12) 0.0034(12) -0.0052(12)
C22 0.0223(14) 0.0168(13) 0.0162(13) -0.0024(11) 0.0034(11) -0.0025(11)
C23 0.0273(16) 0.0266(16) 0.0291(16) -0.0110(13) 0.0083(13) -0.0026(13)
C24 0.0399(19) 0.0321(18) 0.0251(16) -0.0147(14) 0.0065(14) -0.0097(14)
C25 0.0322(17) 0.0365(19) 0.0221(15) -0.0045(13) -0.0053(13) -0.0103(14)
C26 0.0233(15) 0.0280(17) 0.0345(17) -0.0040(14) -0.0008(13) -0.0002(13)
C31 0.0210(13) 0.0225(15) 0.0166(13) -0.0029(11) 0.0031(11) 0.0004(11)
C32 0.0221(14) 0.0188(14) 0.0226(14) 0.0019(11) 0.0027(11) 0.0005(11)
C33 0.0282(16) 0.0256(16) 0.0212(14) -0.0053(12) 0.0028(12) -0.0035(12)
C81 0.056(3) 0.055(3) 0.056(3) 0.0004(10) 0.0073(11) 0.0005(10)
C83 0.085(4) 0.085(4) 0.084(4) -0.0007(10) 0.0112(11) 0.0004(10)
C85 0.077(3) 0.078(3) 0.077(3) -0.0013(10) 0.0108(11) -0.0004(10)
C84 0.077(4) 0.079(4) 0.078(4) -0.0005(10) 0.0096(11) -0.0004(10)
C82 0.049(2) 0.048(2) 0.048(2) -0.0007(10) 0.0064(10) -0.0009(10)
C91 0.038(3) 0.038(3) 0.038(3) 0.0005(10) 0.0047(10) 0.0007(10)
C92 0.105(5) 0.105(5) 0.105(5) 0.0000(10) 0.0139(12) -0.0002(10)
C93 0.077(4) 0.077(4) 0.077(4) 0.0008(10) 0.0099(11) 0.0000(10)
C94 0.104(5) 0.104(5) 0.105(5) 0.0000(10) 0.0130(12) 0.0002(10)
C95 0.064(3) 0.063(3) 0.064(3) -0.0010(10) 0.0077(11) 0.0003(10)
C34 0.0256(15) 0.0255(16) 0.0272(15) 0.0063(13) 0.0016(12) -0.0006(12)
C35 0.0297(16) 0.0251(16) 0.0262(16) 0.0041(13) -0.0031(13) -0.0025(13)
C36 0.0330(17) 0.0207(16) 0.0400(19) 0.0029(13) 0.0105(14) 0.0080(13)
C41 0.0196(14) 0.0222(14) 0.0166(13) -0.0003(11) 0.0039(11) 0.0001(11)
C42 0.0263(15) 0.0158(14) 0.0249(15) 0.0019(11) -0.0001(12) -0.0011(11)
C43 0.0285(16) 0.0332(18) 0.0203(14) 0.0055(12) 0.0010(12) 0.0028(13)
C44 0.0361(18) 0.0285(17) 0.0269(16) -0.0059(13) 0.0143(13) 0.0011(14)
C45 0.0295(16) 0.0231(16) 0.0303(16) 0.0063(13) -0.0035(13) 0.0022(13)
C46 0.0411(19) 0.0246(16) 0.0252(16) 0.0060(13) 0.0016(14) -0.0072(14)
C51 0.0194(14) 0.0175(14) 0.0208(14) -0.0007(11) 0.0061(11) -0.0011(11)
C52 0.0230(15) 0.0221(15) 0.0233(15) -0.0004(12) 0.0054(11) 0.0003(12)
C53 0.0295(16) 0.0286(17) 0.0266(16) 0.0064(13) 0.0040(13) 0.0035(13)
C54 0.0376(18) 0.0165(14) 0.0373(18) 0.0043(13) 0.0093(15) 0.0037(13)
C55 0.0400(18) 0.0183(15) 0.0321(17) -0.0055(13) 0.0103(14) -0.0040(13)
C56 0.0280(16) 0.0210(15) 0.0206(14) 0.0009(11) 0.0040(12) -0.0014(12)
C61 0.0206(14) 0.0224(15) 0.0179(13) -0.0024(11) 0.0009(11) 0.0032(11)
C62 0.0232(14) 0.0263(16) 0.0210(14) 0.0005(12) 0.0039(11) 0.0002(12)
C63 0.0237(15) 0.0337(17) 0.0221(14) -0.0056(13) 0.0011(12) -0.0033(13)
C64 0.0313(16) 0.0375(18) 0.0199(14) -0.0030(14) -0.0014(12) 0.0093(15)
C65 0.0316(16) 0.0280(16) 0.0245(15) 0.0040(13) 0.0048(12) 0.0074(14)
C66 0.0232(14) 0.0238(15) 0.0221(14) 0.0006(12) 0.0039(11) -0.0004(12)
C71 0.0169(13) 0.0170(13) 0.0202(13) -0.0010(10) 0.0001(10) -0.0023(10)
C72 0.0202(14) 0.0270(16) 0.0220(14) 0.0017(12) 0.0010(11) 0.0015(12)
C73 0.0289(16) 0.0408(19) 0.0218(15) 0.0069(14) 0.0050(12) 0.0028(14)
C74 0.0199(14) 0.041(2) 0.0272(15) -0.0022(14) 0.0078(12) -0.0010(13)
C75 0.0167(14) 0.0269(15) 0.0283(15) -0.0015(12) 0.0009(12) 0.0011(11)
C76 0.0182(13) 0.0207(14) 0.0228(14) 0.0017(11) 0.0005(11) -0.0023(11)
P1 0.0177(3) 0.0155(3) 0.0165(3) -0.0024(3) 0.0035(3) -0.0011(3)
P2 0.0177(3) 0.0164(3) 0.0146(3) -0.0021(3) 0.0026(3) -0.0005(3)
C11 0.0145(13) 0.0189(14) 0.0257(15) -0.0023(11) 0.0005(11) -0.0007(11)
C12 0.0169(12) 0.0177(13) 0.0210(13) 0.0002(11) 0.0024(10) 0.0010(11)
C13 0.0195(13) 0.0256(16) 0.0201(13) 0.0026(12) 0.0019(11) -0.0001(12)
C14 0.0184(14) 0.0361(18) 0.0250(15) 0.0103(13) 0.0034(12) -0.0012(12)
C15 0.0207(14) 0.0225(15) 0.0329(17) 0.0105(13) -0.0043(12) -0.0052(12)
C16 0.0193(14) 0.0204(15) 0.0313(16) -0.0012(12) -0.0021(12) 0.0019(11)

loop_
_atom_type_symbol
_atom_type_description
_atom_type_scat_dispersion_real
_atom_type_scat_dispersion_imag
_atom_type_scat_source
C C 0.0033 0.0016 'International Tables Vol C Tables 4.2.6.8 and 6.1.1.4'
H H 0.0000 0.0000 'International Tables Vol C Tables 4.2.6.8 and 6.1.1.4'
Si Si 0.0817 0.0704 'International Tables Vol C Tables 4.2.6.8 and 6.1.1.4'
P P 0.1023 0.0942 'International Tables Vol C Tables 4.2.6.8 and 6.1.1.4'
Pd Pd -0.9988 1.0072 'International Tables Vol C Tables 4.2.6.8 and 6.1.1.4'

loop_
_geom_angle_atom_site_label_1
_geom_angle_atom_site_label_2
_geom_angle_atom_site_label_3
_geom_angle
C21 C C11 114.5(2)
C21 C Pd 116.05(19)
C11 C Pd 109.77(18)
C21 C H 105.1
C11 C H 105.1
Pd C H 105.1
C Pd P2 83.19(8)
C Pd P1 80.46(7)
P2 Pd P1 158.68(3)
C Pd Si 165.27(8)
P2 Pd Si 100.08(3)
P1 Pd Si 99.20(3)
C51 Si C61 108.17(12)
C51 Si C71 101.76(12)
C61 Si C71 98.65(12)
C51 Si Pd 106.01(9)
C61 Si Pd 121.34(9)
C71 Si Pd 119.01(9)
C22 C21 C26 118.3(3)
C22 C21 C 120.4(2)
C26 C21 C 121.3(3)
C21 C22 C23 119.6(3)
C21 C22 P2 114.4(2)
C23 C22 P2 125.7(2)
C24 C23 C22 120.4(3)
C24 C23 H23 119.8
C22 C23 H23 119.8
C23 C24 C25 120.0(3)
C23 C24 H24 120.0
C25 C24 H24 120.0
C26 C25 C24 120.1(3)
C26 C25 H25 119.9
C24 C25 H25 119.9
C25 C26 C21 121.2(3)
C25 C26 H26 119.4
C21 C26 H26 119.4
C33 C31 C34 112.2(2)
C33 C31 P1 113.29(19)
C34 C31 P1 109.37(19)
C33 C31 H31 107.2
C34 C31 H31 107.2
P1 C31 H31 107.2
C35 C32 C36 110.0(2)
C35 C32 P1 109.4(2)
C36 C32 P1 114.3(2)
C35 C32 H32 107.6
C36 C32 H32 107.6
P1 C32 H32 107.6
C31 C33 H33A 109.5
C31 C33 H33B 109.5
H33A C33 H33B 109.5
C31 C33 H33C 109.5
H33A C33 H33C 109.5
H33B C33 H33C 109.5
C82 C81 H81A 109.5
C82 C81 H81B 109.5
H81A C81 H81B 109.5
C82 C81 H81C 109.5
H81A C81 H81C 109.5
H81B C81 H81C 109.5
C82 C83 C84 110.3(9)
C82 C83 H83A 109.6
C84 C83 H83A 109.6
C82 C83 H83B 109.6
C84 C83 H83B 109.6
H83A C83 H83B 108.1
C84 C85 H85A 109.5
C84 C85 H85B 109.5
H85A C85 H85B 109.5
C84 C85 H85C 109.5
H85A C85 H85C 109.5
H85B C85 H85C 109.5
C85 C84 C83 122.1(10)
C85 C84 H84A 106.8
C83 C84 H84A 106.8
C85 C84 H84B 106.8
C83 C84 H84B 106.8
H84A C84 H84B 106.7
C83 C82 C81 102.6(9)
C83 C82 H82A 111.2
C81 C82 H82A 111.2
C83 C82 H82B 111.2
C81 C82 H82B 111.2
H82A C82 H82B 109.2
C93 C92 C91 122.0(14)
C93 C92 H92A 106.8
C91 C92 H92A 106.8
C93 C92 H92B 106.8
C91 C92 H92B 106.8
H92A C92 H92B 106.7
C92 C93 C94 137.9(13)
C92 C93 H93A 102.6
C94 C93 H93A 102.6
C92 C93 H93B 102.6
C94 C93 H93B 102.6
H93A C93 H93B 105.0
C93 C94 C95 114.1(12)
C93 C94 H94A 108.7
C95 C94 H94A 108.7
C93 C94 H94B 108.7
C95 C94 H94B 108.7
H94A C94 H94B 107.6
C31 C34 H34A 109.5
C31 C34 H34B 109.5
H34A C34 H34B 109.5
C31 C34 H34C 109.5
H34A C34 H34C 109.5
H34B C34 H34C 109.5
C32 C35 H35A 109.5
C32 C35 H35B 109.5
H35A C35 H35B 109.5
C32 C35 H35C 109.5
H35A C35 H35C 109.5
H35B C35 H35C 109.5
C32 C36 H36A 109.5
C32 C36 H36B 109.5
H36A C36 H36B 109.5
C32 C36 H36C 109.5
H36A C36 H36C 109.5
H36B C36 H36C 109.5
C43 C41 C44 111.0(2)
C43 C41 P2 108.40(19)
C44 C41 P2 116.7(2)
C43 C41 H41 106.7
C44 C41 H41 106.7
P2 C41 H41 106.7
C45 C42 C46 111.1(3)
C45 C42 P2 113.2(2)
C46 C42 P2 108.5(2)
C45 C42 H42 108.0
C46 C42 H42 108.0
P2 C42 H42 108.0
C41 C43 H43A 109.5
C41 C43 H43B 109.5
H43A C43 H43B 109.5
C41 C43 H43C 109.5
H43A C43 H43C 109.5
H43B C43 H43C 109.5
C41 C44 H44A 109.5
C41 C44 H44B 109.5
H44A C44 H44B 109.5
C41 C44 H44C 109.5
H44A C44 H44C 109.5
H44B C44 H44C 109.5
C42 C45 H45A 109.5
C42 C45 H45B 109.5
H45A C45 H45B 109.5
C42 C45 H45C 109.5
H45A C45 H45C 109.5
H45B C45 H45C 109.5
C42 C46 H46A 109.5
C42 C46 H46B 109.5
H46A C46 H46B 109.5
C42 C46 H46C 109.5
H46A C46 H46C 109.5
H46B C46 H46C 109.5
C56 C51 C52 116.1(3)
C56 C51 Si 125.6(2)
C52 C51 Si 118.2(2)
C53 C52 C51 121.9(3)
C53 C52 H52 119.0
C51 C52 H52 119.0
C54 C53 C52 120.5(3)
C54 C53 H53 119.8
C52 C53 H53 119.8
C55 C54 C53 119.0(3)
C55 C54 H54 120.5
C53 C54 H54 120.5
C54 C55 C56 120.3(3)
C54 C55 H55 119.8
C56 C55 H55 119.8
C55 C56 C51 122.1(3)
C55 C56 H56 118.9
C51 C56 H56 118.9
C66 C61 C62 116.5(3)
C66 C61 Si 122.1(2)
C62 C61 Si 121.2(2)
C63 C62 C61 122.0(3)
C63 C62 H62 119.0
C61 C62 H62 119.0
C64 C63 C62 120.0(3)
C64 C63 H63 120.0
C62 C63 H63 120.0
C65 C64 C63 119.7(3)
C65 C64 H64 120.1
C63 C64 H64 120.1
C64 C65 C66 119.8(3)
C64 C65 H65 120.1
C66 C65 H65 120.1
C65 C66 C61 122.0(3)
C65 C66 H66 119.0
C61 C66 H66 119.0
C72 C71 C76 116.1(3)
C72 C71 Si 123.9(2)
C76 C71 Si 119.9(2)
C73 C72 C71 121.8(3)
C73 C72 H72 119.1
C71 C72 H72 119.1
C74 C73 C72 120.3(3)
C74 C73 H73 119.8
C72 C73 H73 119.8
C73 C74 C75 119.5(3)
C73 C74 H74 120.2
C75 C74 H74 120.2
C74 C75 C76 119.9(3)
C74 C75 H75 120.0
C76 C75 H75 120.0
C75 C76 C71 122.3(3)
C75 C76 H76 118.9
C71 C76 H76 118.9
C12 P1 C32 107.04(13)
C12 P1 C31 100.82(12)
C32 P1 C31 105.13(13)
C12 P1 Pd 100.69(9)
C32 P1 Pd 119.91(9)
C31 P1 Pd 120.58(9)
C22 P2 C42 102.90(13)
C22 P2 C41 104.70(12)
C42 P2 C41 107.33(13)
C22 P2 Pd 104.80(9)
C42 P2 Pd 116.26(10)
C41 P2 Pd 118.93(9)
C16 C11 C12 117.3(3)
C16 C11 C 125.5(3)
C12 C11 C 117.0(2)
C13 C12 C11 120.6(3)
C13 C12 P1 124.8(2)
C11 C12 P1 114.12(19)
C12 C13 C14 120.3(3)
C12 C13 H13 119.9
C14 C13 H13 119.9
C15 C14 C13 119.2(3)
C15 C14 H14 120.4
C13 C14 H14 120.4
C14 C15 C16 120.7(3)
C14 C15 H15 119.6
C16 C15 H15 119.6
C15 C16 C11 121.3(3)
C15 C16 H16 119.3
C11 C16 H16 119.3

loop_
_geom_bond_atom_site_label_1
_geom_bond_atom_site_label_2
_geom_bond_distance
C C21 1.502(4)
C C11 1.519(4)
C Pd 2.162(3)
C H 1.0000
Pd P2 2.2765(7)
Pd P1 2.3360(7)
Pd Si 2.4253(8)
Si C51 1.907(3)
Si C61 1.910(3)
Si C71 1.920(3)
C21 C22 1.396(4)
C21 C26 1.404(4)
C22 C23 1.407(4)
C22 P2 1.820(3)
C23 C24 1.373(4)
C23 H23 0.9500
C24 C25 1.383(5)
C24 H24 0.9500
C25 C26 1.370(4)
C25 H25 0.9500
C26 H26 0.9500
C31 C33 1.514(4)
C31 C34 1.529(4)
C31 P1 1.853(3)
C31 H31 1.0000
C32 C35 1.531(4)
C32 C36 1.534(4)
C32 P1 1.851(3)
C32 H32 1.0000
C33 H33A 0.9800
C33 H33B 0.9800
C33 H33C 0.9800
C81 C82 1.577(14)
C81 H81A 0.9800
C81 H81B 0.9800
C81 H81C 0.9800
C83 C82 1.510(16)
C83 C84 1.526(15)
C83 H83A 0.9900
C83 H83B 0.9900
C85 C84 1.500(17)
C85 H85A 0.9800
C85 H85B 0.9800
C85 H85C 0.9800
C84 H84A 0.9900
C84 H84B 0.9900
C82 H82A 0.9900
C82 H82B 0.9900
C91 C92 1.538(19)
C91 H91A 0.9800
C91 H91B 0.9800
C91 H91C 0.9800
C92 C93 1.399(19)
C92 H92A 0.9900
C92 H92B 0.9900
C93 C94 1.443(17)
C93 H93A 0.9900
C93 H93B 0.9900
C94 C95 1.48(2)
C94 H94A 0.9900
C94 H94B 0.9900
C95 H95A 0.9800
C95 H95B 0.9800
C95 H95C 0.9800
C34 H34A 0.9800
C34 H34B 0.9800
C34 H34C 0.9800
C35 H35A 0.9800
C35 H35B 0.9800
C35 H35C 0.9800
C36 H36A 0.9800
C36 H36B 0.9800
C36 H36C 0.9800
C41 C43 1.528(4)
C41 C44 1.532(4)
C41 P2 1.848(3)
C41 H41 1.0000
C42 C45 1.529(4)
C42 C46 1.534(4)
C42 P2 1.834(3)
C42 H42 1.0000
C43 H43A 0.9800
C43 H43B 0.9800
C43 H43C 0.9800
C44 H44A 0.9800
C44 H44B 0.9800
C44 H44C 0.9800
C45 H45A 0.9800
C45 H45B 0.9800
C45 H45C 0.9800
C46 H46A 0.9800
C46 H46B 0.9800
C46 H46C 0.9800
C51 C56 1.392(4)
C51 C52 1.407(4)
C52 C53 1.384(4)
C52 H52 0.9500
C53 C54 1.382(4)
C53 H53 0.9500
C54 C55 1.380(5)
C54 H54 0.9500
C55 C56 1.392(4)
C55 H55 0.9500
C56 H56 0.9500
C61 C66 1.396(4)
C61 C62 1.397(4)
C62 C63 1.384(4)
C62 H62 0.9500
C63 C64 1.381(4)
C63 H63 0.9500
C64 C65 1.377(5)
C64 H64 0.9500
C65 C66 1.390(4)
C65 H65 0.9500
C66 H66 0.9500
C71 C72 1.397(4)
C71 C76 1.403(4)
C72 C73 1.391(4)
C72 H72 0.9500
C73 C74 1.378(4)
C73 H73 0.9500
C74 C75 1.379(4)
C74 H74 0.9500
C75 C76 1.385(4)
C75 H75 0.9500
C76 H76 0.9500
P1 C12 1.829(3)
C11 C16 1.397(4)
C11 C12 1.411(4)
C12 C13 1.392(4)
C13 C14 1.394(4)
C13 H13 0.9500
C14 C15 1.379(4)
C14 H14 0.9500
C15 C16 1.385(4)
C15 H15 0.9500
C16 H16 0.9500
